data_2205413
loop_
_publ_author_name
'Ko\,sar, Ba\,sak'
'Albayrak, \,Ci\(gdem'
'Odaba\,so\(glu, Mustafa'
'B\"uy\"ukg\"ung\"or, Orhan'

_publ_section_title
;
 2-Hydroxy-6-[(2-hydroxyphenylamino)methylene]cyclohexa-2,4-dienone
;
_journal_issue 4
_journal_name_full 'Acta Crystallographica Section E'
_journal_page_first o1097
_journal_page_last o1099
_journal_paper_doi 10.1107/S160053680500807X
_journal_volume 61
_journal_year 2005
_chemical_formula_iupac 'C13 H11 N O3'
_chemical_formula_moiety 'C13 H11 N O3'
_chemical_formula_sum 'C13 H11 N O3'
_chemical_formula_weight 229.23
_chemical_name_systematic
;
2-Hydroxy-6-[(2-hydroxyphenylamino)methylene]cyclohexa-2,4-dienone
;
_space_group_IT_number 2
_symmetry_cell_setting triclinic
_symmetry_space_group_name_Hall '-P 1'
_symmetry_space_group_name_H-M 'P -1'
_atom_sites_solution_hydrogens geom
_atom_sites_solution_primary direct
_atom_sites_solution_secondary difmap
_cell_angle_alpha 67.726(18)
_cell_angle_beta 89.769(18)
_cell_angle_gamma 77.689(18)
_cell_formula_units_Z 4
_cell_length_a 8.938(2)
_cell_length_b 10.520(3)
_cell_length_c 12.548(3)
_cell_measurement_reflns_used 9705
_cell_measurement_temperature 293(2)
_cell_measurement_theta_max 27.00
_cell_measurement_theta_min 2.16
_cell_volume 1062.9(5)
_computing_cell_refinement X-AREA
_computing_data_collection 'X-AREA (Stoe & Cie, 2002)'
_computing_data_reduction 'X-RED32 (Stoe & Cie, 2002)'
_computing_molecular_graphics 'ORTEP-3 for Windows (Farrugia, 1997)'
_computing_publication_material 'WinGX (Farrugia, 1999)'
_computing_structure_refinement 'SHELXL97 (Sheldrick, 1997)'
_computing_structure_solution 'SHELXS97 (Sheldrick, 1997)'
_diffrn_ambient_temperature 293(2)
_diffrn_detector_area_resol_mean 6.67
_diffrn_measured_fraction_theta_full 0.995
_diffrn_measured_fraction_theta_max 0.995
_diffrn_measurement_device_type 'Stoe IPDS-2'
_diffrn_measurement_method 'rotation method'
_diffrn_radiation_monochromator graphite
_diffrn_radiation_source 'fine-focus sealed tube'
_diffrn_radiation_type MoK\a
_diffrn_radiation_wavelength 0.71073
_diffrn_reflns_av_R_equivalents 0.1126
_diffrn_reflns_av_sigmaI/netI 0.1315
_diffrn_reflns_limit_h_max 11
_diffrn_reflns_limit_h_min -10
_diffrn_reflns_limit_k_max 14
_diffrn_reflns_limit_k_min -14
_diffrn_reflns_limit_l_max 16
_diffrn_reflns_limit_l_min -16
_diffrn_reflns_number 18950
_diffrn_reflns_theta_full 28.50
_diffrn_reflns_theta_max 28.50
_diffrn_reflns_theta_min 2.34
_diffrn_standards_decay_% <2
_diffrn_standards_number 0
_exptl_absorpt_coefficient_mu 0.103
_exptl_absorpt_correction_T_max 0.9920
_exptl_absorpt_correction_T_min 0.9654
_exptl_absorpt_correction_type integration
_exptl_absorpt_process_details '(X-RED32; Stoe & Cie, 2002)'
_exptl_crystal_colour red
_exptl_crystal_density_diffrn 1.433
_exptl_crystal_density_meas ?
_exptl_crystal_density_method .
_exptl_crystal_description plate
_exptl_crystal_F_000 480
_exptl_crystal_size_max 0.38
_exptl_crystal_size_mid 0.26
_exptl_crystal_size_min 0.07
_refine_diff_density_max 0.883
_refine_diff_density_min -0.258
_refine_ls_extinction_method none
_refine_ls_goodness_of_fit_ref 0.892
_refine_ls_hydrogen_treatment constr
_refine_ls_matrix_type full
_refine_ls_number_parameters 307
_refine_ls_number_reflns 5355
_refine_ls_number_restraints 0
_refine_ls_restrained_S_all 0.892
_refine_ls_R_factor_all 0.2375
_refine_ls_R_factor_gt 0.0976
_refine_ls_shift/su_max 0.000
_refine_ls_shift/su_mean 0.000
_refine_ls_structure_factor_coef Fsqd
_refine_ls_weighting_details 'calc w = 1/[\s^2^(Fo^2^)+(0.145P)^2^] where P = (Fo^2^+2Fc^2^)/3'
_refine_ls_weighting_scheme calc
_refine_ls_wR_factor_gt 0.2215
_refine_ls_wR_factor_ref 0.2955
_reflns_number_gt 1774
_reflns_number_total 5355
_reflns_threshold_expression I>2\s(I)
_cod_data_source_file bt6617.cif
_cod_data_source_block I
_cod_original_sg_symbol_Hall ' -P 1'
_cod_database_code 2205413
_cod_database_fobs_code 2205413

loop_
_symmetry_equiv_pos_as_xyz
'x, y, z'
'-x, -y, -z'

loop_
_atom_site_label
_atom_site_fract_x
_atom_site_fract_y
_atom_site_fract_z
_atom_site_U_iso_or_equiv
_atom_site_adp_type
_atom_site_calc_flag
_atom_site_refinement_flags
_atom_site_occupancy
_atom_site_type_symbol
C1A 0.5830(5) 0.6433(5) 0.4334(4) 0.0360(11) Uani d . 1 C
N1A 0.7138(5) 0.5296(4) 0.4629(4) 0.0404(10) Uani d . 1 N
H1A 0.7369 0.4943 0.4117 0.048 Uiso calc R 1 H
C8A 0.9324(6) 0.3592(5) 0.5851(4) 0.0384(11) Uani d . 1 C
O2A 0.9061(4) 0.3443(4) 0.4015(3) 0.0553(10) Uani d . 1 O
C5A 0.3613(6) 0.7853(5) 0.3007(4) 0.0435(12) Uani d . 1 C
H5A 0.2998 0.8063 0.2339 0.052 Uiso calc R 1 H
O1A 0.5320(5) 0.5886(4) 0.2759(4) 0.0637(12) Uani d . 1 O
H1A1 0.4701 0.6134 0.2198 0.096 Uiso calc R 1 H
C6A 0.4908(6) 0.6744(5) 0.3339(4) 0.0386(11) Uani d . 1 C
C13A 0.9737(6) 0.2978(6) 0.5041(4) 0.0424(12) Uani d . 1 C
C7A 0.8026(6) 0.4727(5) 0.5581(4) 0.0394(11) Uani d . 1 C
H7A 0.7786 0.5103 0.6139 0.047 Uiso calc R 1 H
C9A 1.0153(6) 0.3097(6) 0.6935(5) 0.0459(13) Uani d . 1 C
H9A 0.9861 0.3526 0.7452 0.055 Uiso calc R 1 H
C4A 0.3245(6) 0.8641(6) 0.3676(5) 0.0470(13) Uani d . 1 C
H4A 0.2385 0.9388 0.3453 0.056 Uiso calc R 1 H
C12A 1.0976(7) 0.1775(6) 0.5411(5) 0.0523(14) Uani d . 1 C
C11A 1.1794(7) 0.1297(6) 0.6451(5) 0.0530(14) Uani d . 1 C
H11A 1.2620 0.0520 0.6655 0.064 Uiso calc R 1 H
C10A 1.1397(6) 0.1973(6) 0.7220(5) 0.0510(14) Uani d . 1 C
H10A 1.1978 0.1660 0.7922 0.061 Uiso calc R 1 H
C2A 0.5438(6) 0.7212(6) 0.5010(5) 0.0493(13) Uani d . 1 C
H2A 0.6035 0.6994 0.5688 0.059 Uiso calc R 1 H
C3A 0.4141(7) 0.8327(6) 0.4668(5) 0.0543(15) Uani d . 1 C
H3A 0.3883 0.8861 0.5114 0.065 Uiso calc R 1 H
O3A 1.1429(6) 0.1140(6) 0.4661(4) 0.0969(19) Uani d . 1 O
H33A 1.0846 0.1524 0.4069 0.145 Uiso calc R 1 H
C1B 0.1555(5) 0.3533(5) 0.0654(4) 0.0371(11) Uani d . 1 C
N1B 0.2288(5) 0.4681(4) 0.0356(4) 0.0403(10) Uani d . 1 N
H1B 0.2341 0.5036 0.0865 0.048 Uiso calc R 1 H
C8B 0.3615(5) 0.6379(5) -0.0858(4) 0.0355(11) Uani d . 1 C
C13B 0.3749(6) 0.6992(5) -0.0049(4) 0.0405(12) Uani d . 1 C
O2B 0.3301(5) 0.6494(4) 0.0982(3) 0.0526(10) Uani d . 1 O
C12B 0.4387(6) 0.8185(6) -0.0403(4) 0.0460(13) Uani d . 1 C
C7B 0.2885(5) 0.5245(5) -0.0604(4) 0.0377(11) Uani d . 1 C
H7B 0.2829 0.4876 -0.1166 0.045 Uiso calc R 1 H
C6B 0.0744(5) 0.3247(5) 0.1635(4) 0.0396(11) Uani d . 1 C
C9B 0.4192(6) 0.6909(5) -0.1947(4) 0.0421(12) Uani d . 1 C
H9B 0.4115 0.6489 -0.2471 0.051 Uiso calc R 1 H
C5B 0.0012(6) 0.2123(6) 0.1968(5) 0.0481(13) Uani d . 1 C
H5B -0.0510 0.1912 0.2634 0.058 Uiso calc R 1 H
C11B 0.4945(6) 0.8684(5) -0.1458(4) 0.0452(13) Uani d . 1 C
H11B 0.5384 0.9461 -0.1662 0.054 Uiso calc R 1 H
O1B 0.0710(5) 0.4116(4) 0.2198(4) 0.0653(12) Uani d . 1 O
H1B1 0.0213 0.3872 0.2762 0.098 Uiso calc R 1 H
C4B 0.0069(7) 0.1330(6) 0.1304(5) 0.0527(14) Uani d . 1 C
H4B -0.0419 0.0583 0.1523 0.063 Uiso calc R 1 H
C10B 0.4861(6) 0.8030(5) -0.2239(5) 0.0452(12) Uani d . 1 C
H10B 0.5261 0.8362 -0.2952 0.054 Uiso calc R 1 H
C2B 0.1591(6) 0.2745(6) -0.0020(5) 0.0490(14) Uani d . 1 C
H2B 0.2107 0.2952 -0.0688 0.059 Uiso calc R 1 H
O3B 0.4511(7) 0.8783(5) 0.0362(4) 0.0848(16) Uani d . 1 O
H33B 0.4290 0.8284 0.0995 0.127 Uiso calc R 1 H
C3B 0.0841(7) 0.1635(6) 0.0320(5) 0.0586(16) Uani d . 1 C
H3B 0.0865 0.1096 -0.0124 0.070 Uiso calc R 1 H

loop_
_atom_site_aniso_label
_atom_site_aniso_U_11
_atom_site_aniso_U_22
_atom_site_aniso_U_33
_atom_site_aniso_U_12
_atom_site_aniso_U_13
_atom_site_aniso_U_23
C1A 0.030(2) 0.035(3) 0.042(3) -0.006(2) 0.006(2) -0.015(2)
N1A 0.039(2) 0.041(2) 0.044(2) -0.0089(19) 0.0090(19) -0.021(2)
C8A 0.034(3) 0.035(3) 0.046(3) -0.007(2) 0.009(2) -0.016(2)
O2A 0.055(2) 0.070(3) 0.042(2) -0.005(2) 0.0024(18) -0.0279(19)
C5A 0.042(3) 0.045(3) 0.042(3) -0.005(2) 0.000(2) -0.018(2)
O1A 0.069(3) 0.072(3) 0.062(3) -0.001(2) -0.011(2) -0.046(2)
C6A 0.037(3) 0.038(3) 0.048(3) -0.011(2) 0.008(2) -0.023(2)
C13A 0.036(3) 0.049(3) 0.039(3) -0.003(2) 0.002(2) -0.017(2)
C7A 0.039(3) 0.043(3) 0.036(3) -0.012(2) 0.010(2) -0.014(2)
C9A 0.044(3) 0.049(3) 0.047(3) -0.008(3) 0.001(2) -0.022(3)
C4A 0.037(3) 0.047(3) 0.054(3) 0.000(2) 0.005(2) -0.021(3)
C12A 0.052(3) 0.054(3) 0.053(3) 0.004(3) 0.007(3) -0.031(3)
C11A 0.047(3) 0.049(3) 0.056(3) -0.004(3) 0.004(3) -0.016(3)
C10A 0.041(3) 0.056(3) 0.050(3) -0.004(3) -0.008(2) -0.017(3)
C2A 0.042(3) 0.068(4) 0.041(3) -0.002(3) 0.003(2) -0.030(3)
C3A 0.051(3) 0.056(3) 0.052(3) 0.010(3) 0.003(3) -0.029(3)
O3A 0.106(4) 0.100(4) 0.080(3) 0.034(3) -0.017(3) -0.060(3)
C1B 0.036(3) 0.038(3) 0.041(3) -0.008(2) -0.002(2) -0.019(2)
N1B 0.040(2) 0.044(2) 0.042(2) -0.008(2) -0.0049(19) -0.023(2)
C8B 0.028(2) 0.036(2) 0.042(3) -0.003(2) -0.004(2) -0.017(2)
C13B 0.039(3) 0.050(3) 0.035(3) -0.013(2) -0.001(2) -0.017(2)
O2B 0.062(3) 0.063(2) 0.045(2) -0.023(2) 0.0070(18) -0.0297(19)
C12B 0.059(3) 0.050(3) 0.039(3) -0.020(3) 0.000(2) -0.025(2)
C7B 0.036(3) 0.038(3) 0.041(3) -0.007(2) -0.002(2) -0.018(2)
C6B 0.030(3) 0.043(3) 0.048(3) -0.001(2) 0.003(2) -0.025(2)
C9B 0.047(3) 0.042(3) 0.042(3) -0.007(2) 0.003(2) -0.023(2)
C5B 0.045(3) 0.052(3) 0.048(3) -0.019(3) 0.006(2) -0.016(3)
C11B 0.055(3) 0.034(3) 0.046(3) -0.013(2) 0.000(3) -0.014(2)
O1B 0.081(3) 0.070(3) 0.066(3) -0.029(2) 0.029(2) -0.044(2)
C4B 0.056(4) 0.055(3) 0.053(3) -0.026(3) 0.004(3) -0.021(3)
C10B 0.050(3) 0.044(3) 0.047(3) -0.015(3) 0.011(2) -0.021(2)
C2B 0.054(3) 0.067(4) 0.042(3) -0.031(3) 0.011(2) -0.030(3)
O3B 0.139(5) 0.087(3) 0.065(3) -0.066(3) 0.032(3) -0.048(3)
C3B 0.073(4) 0.066(4) 0.059(4) -0.036(3) 0.009(3) -0.039(3)

loop_
_atom_type_symbol
_atom_type_description
_atom_type_scat_dispersion_real
_atom_type_scat_dispersion_imag
_atom_type_scat_source
C C 0.0033 0.0016 'International Tables Vol C Tables 4.2.6.8 and 6.1.1.4'
H H 0.0000 0.0000 'International Tables Vol C Tables 4.2.6.8 and 6.1.1.4'
N N 0.0061 0.0033 'International Tables Vol C Tables 4.2.6.8 and 6.1.1.4'
O O 0.0106 0.0060 'International Tables Vol C Tables 4.2.6.8 and 6.1.1.4'

loop_
_geom_angle_atom_site_label_1
_geom_angle_atom_site_label_2
_geom_angle_atom_site_label_3
_geom_angle
C2A C1A C6A 119.8(5)
C2A C1A N1A 122.4(4)
C6A C1A N1A 117.9(4)
C7A N1A C1A 127.4(4)
C7A N1A H1A 116.3
C1A N1A H1A 116.3
C9A C8A C13A 122.0(5)
C9A C8A C7A 118.6(5)
C13A C8A C7A 119.4(5)
C4A C5A C6A 119.6(5)
C4A C5A H5A 120.2
C6A C5A H5A 120.2
C6A O1A H1A1 109.5
O1A C6A C1A 116.2(4)
O1A C6A C5A 123.5(4)
C1A C6A C5A 120.2(4)
O2A C13A C8A 124.2(5)
O2A C13A C12A 119.9(5)
C8A C13A C12A 116.0(5)
N1A C7A C8A 126.2(5)
N1A C7A H7A 116.9
C8A C7A H7A 116.9
C10A C9A C8A 119.2(5)
C10A C9A H9A 120.4
C8A C9A H9A 120.4
C3A C4A C5A 120.4(5)
C3A C4A H4A 119.8
C5A C4A H4A 119.8
C11A C12A O3A 119.0(5)
C11A C12A C13A 122.3(5)
O3A C12A C13A 118.5(5)
C12A C11A C10A 120.2(5)
C12A C11A H11A 119.9
C10A C11A H11A 119.9
C9A C10A C11A 120.0(5)
C9A C10A H10A 120.0
C11A C10A H10A 120.0
C1A C2A C3A 119.6(5)
C1A C2A H2A 120.2
C3A C2A H2A 120.2
C4A C3A C2A 120.4(5)
C4A C3A H3A 119.8
C2A C3A H3A 119.8
C12A O3A H33A 109.5
C2B C1B C6B 120.4(4)
C2B C1B N1B 122.0(5)
C6B C1B N1B 117.6(4)
C7B N1B C1B 126.6(4)
C7B N1B H1B 116.7
C1B N1B H1B 116.7
C9B C8B C13B 120.2(4)
C9B C8B C7B 118.8(4)
C13B C8B C7B 121.0(5)
O2B C13B C12B 120.4(4)
O2B C13B C8B 122.2(4)
C12B C13B C8B 117.4(5)
O3B C12B C11B 120.4(5)
O3B C12B C13B 117.8(5)
C11B C12B C13B 121.7(4)
N1B C7B C8B 124.6(4)
N1B C7B H7B 117.7
C8B C7B H7B 117.7
O1B C6B C1B 115.9(5)
O1B C6B C5B 124.3(5)
C1B C6B C5B 119.8(5)
C10B C9B C8B 120.6(4)
C10B C9B H9B 119.7
C8B C9B H9B 119.7
C4B C5B C6B 119.6(5)
C4B C5B H5B 120.2
C6B C5B H5B 120.2
C12B C11B C10B 120.3(5)
C12B C11B H11B 119.8
C10B C11B H11B 119.8
C6B O1B H1B1 109.5
C3B C4B C5B 120.5(5)
C3B C4B H4B 119.7
C5B C4B H4B 119.7
C9B C10B C11B 119.7(5)
C9B C10B H10B 120.2
C11B C10B H10B 120.2
C1B C2B C3B 119.1(5)
C1B C2B H2B 120.5
C3B C2B H2B 120.5
C12B O3B H33B 109.5
C4B C3B C2B 120.6(5)
C4B C3B H3B 119.7
C2B C3B H3B 119.7

loop_
_geom_bond_atom_site_label_1
_geom_bond_atom_site_label_2
_geom_bond_distance
_geom_bond_publ_flag
C1A C2A 1.384(7) ?
C1A C6A 1.389(7) ?
C1A N1A 1.416(6) ?
N1A C7A 1.296(6) yes
N1A H1A 0.8600 ?
C8A C9A 1.406(7) ?
C8A C13A 1.406(7) ?
C8A C7A 1.412(7) ?
O2A C13A 1.291(6) yes
C5A C4A 1.381(7) ?
C5A C6A 1.391(7) ?
C5A H5A 0.9300 ?
O1A C6A 1.353(6) ?
O1A H1A1 0.8200 ?
C13A C12A 1.416(7) ?
C7A H7A 0.9300 ?
C9A C10A 1.373(8) ?
C9A H9A 0.9300 ?
C4A C3A 1.372(8) ?
C4A H4A 0.9300 ?
C12A C11A 1.358(8) ?
C12A O3A 1.361(7) ?
C11A C10A 1.404(8) ?
C11A H11A 0.9300 ?
C10A H10A 0.9300 ?
C2A C3A 1.395(7) ?
C2A H2A 0.9300 ?
C3A H3A 0.9300 ?
O3A H33A 0.8200 ?
C1B C2B 1.387(7) ?
C1B C6B 1.392(7) ?
C1B N1B 1.421(6) ?
N1B C7B 1.294(6) yes
N1B H1B 0.8600 ?
C8B C9B 1.408(7) ?
C8B C13B 1.411(6) ?
C8B C7B 1.412(6) ?
C13B O2B 1.296(6) yes
C13B C12B 1.406(7) ?
C12B O3B 1.348(6) ?
C12B C11B 1.363(7) ?
C7B H7B 0.9300 ?
C6B O1B 1.347(6) ?
C6B C5B 1.397(7) ?
C9B C10B 1.362(7) ?
C9B H9B 0.9300 ?
C5B C4B 1.380(8) ?
C5B H5B 0.9300 ?
C11B C10B 1.404(7) ?
C11B H11B 0.9300 ?
O1B H1B1 0.8200 ?
C4B C3B 1.375(8) ?
C4B H4B 0.9300 ?
C10B H10B 0.9300 ?
C2B C3B 1.395(7) ?
C2B H2B 0.9300 ?
O3B H33B 0.8200 ?
C3B H3B 0.9300 ?

loop_
_geom_hbond_atom_site_label_D
_geom_hbond_atom_site_label_H
_geom_hbond_atom_site_label_A
_geom_hbond_site_symmetry_A
_geom_hbond_distance_DH
_geom_hbond_distance_HA
_geom_hbond_distance_DA
_geom_hbond_angle_DHA
N1A H1A O2A . 0.86 1.98 2.655(5) 134
O1A H1A1 O2B . 0.82 1.85 2.664(5) 174
O3A H33A O2A . 0.82 2.27 2.710(6) 114
N1B H1B O2B . 0.86 1.96 2.637(5) 135
O3B H33B O2B . 0.82 2.25 2.694(6) 115
O1B H1B1 O2A 1_455 0.82 1.84 2.658(6) 176

loop_
_geom_torsion_atom_site_label_1
_geom_torsion_atom_site_label_2
_geom_torsion_atom_site_label_3
_geom_torsion_atom_site_label_4
_geom_torsion
C2A C1A N1A C7A 8.2(8)
C6A C1A N1A C7A -170.7(5)
C2A C1A C6A O1A -176.5(5)
N1A C1A C6A O1A 2.4(7)
C2A C1A C6A C5A 1.3(7)
N1A C1A C6A C5A -179.8(4)
C4A C5A C6A O1A 177.4(5)
C4A C5A C6A C1A -0.2(8)
C9A C8A C13A O2A -176.2(5)
C7A C8A C13A O2A 4.7(8)
C9A C8A C13A C12A 4.0(7)
C7A C8A C13A C12A -175.2(5)
C1A N1A C7A C8A 179.9(5)
C9A C8A C7A N1A -179.4(5)
C13A C8A C7A N1A -0.3(8)
C13A C8A C9A C10A -0.5(8)
C7A C8A C9A C10A 178.6(5)
C6A C5A C4A C3A -0.6(8)
O2A C13A C12A C11A 175.5(5)
C8A C13A C12A C11A -4.6(8)
O2A C13A C12A O3A 0.4(9)
C8A C13A C12A O3A -179.8(5)
O3A C12A C11A C10A 177.0(6)
C13A C12A C11A C10A 1.9(9)
C8A C9A C10A C11A -2.5(8)
C12A C11A C10A C9A 1.8(9)
C6A C1A C2A C3A -1.7(8)
N1A C1A C2A C3A 179.5(5)
C5A C4A C3A C2A 0.2(9)
C1A C2A C3A C4A 0.9(9)
C2B C1B N1B C7B 9.4(8)
C6B C1B N1B C7B -168.5(5)
C9B C8B C13B O2B -176.6(5)
C7B C8B C13B O2B 4.3(7)
C9B C8B C13B C12B 3.8(7)
C7B C8B C13B C12B -175.3(5)
O2B C13B C12B O3B 0.0(8)
C8B C13B C12B O3B 179.6(5)
O2B C13B C12B C11B 176.3(5)
C8B C13B C12B C11B -4.1(8)
C1B N1B C7B C8B -179.5(5)
C9B C8B C7B N1B -178.9(5)
C13B C8B C7B N1B 0.2(7)
C2B C1B C6B O1B -176.7(5)
N1B C1B C6B O1B 1.3(7)
C2B C1B C6B C5B 2.5(8)
N1B C1B C6B C5B -179.6(4)
C13B C8B C9B C10B -1.1(7)
C7B C8B C9B C10B 178.0(5)
O1B C6B C5B C4B 177.5(5)
C1B C6B C5B C4B -1.6(8)
O3B C12B C11B C10B 177.9(5)
C13B C12B C11B C10B 1.6(8)
C6B C5B C4B C3B 0.1(9)
C8B C9B C10B C11B -1.5(8)
C12B C11B C10B C9B 1.3(8)
C6B C1B C2B C3B -1.9(8)
N1B C1B C2B C3B -179.8(5)
C5B C4B C3B C2B 0.5(10)
C1B C2B C3B C4B 0.4(9)

loop_
_cod_related_entry_id
_cod_related_entry_database
_cod_related_entry_code
1 ChemSpider 15250979
